data_7043785
loop_
_publ_author_name
'Geier, Stephen'
'LaFortune, James'
'Zhu, Diya'
'Kosnik, Stephanie C.'
'Macdonald, Charles L. B.'
'Stephan, Douglas W.'
'Westcott, Steve'

_publ_section_title
;
 The Phosphinoboration of Carbodiimides, Isocyanates, Isothiocyanates and
 CO2
;
_journal_name_full 'Dalton Trans.'
_journal_paper_doi 10.1039/C7DT02305G
_journal_year 2017
_chemical_formula_moiety 'C23 H31 B N O2 P S'
_chemical_formula_sum 'C23 H31 B N O2 P S'
_chemical_formula_weight 427.33
_space_group_crystal_system triclinic
_space_group_IT_number 2
_space_group_name_Hall '-P 1'
_space_group_name_H-M_alt 'P -1'
_symmetry_space_group_name_Hall '-P 1'
_symmetry_space_group_name_H-M 'P -1'
_atom_sites_solution_hydrogens geom
_audit_creation_method SHELXL-2017/1
_audit_update_record
;
2017-07-10 deposited with the CCDC.
2017-07-24 downloaded from the CCDC.
;
_cell_angle_alpha 92.761(4)
_cell_angle_beta 93.308(4)
_cell_angle_gamma 90.282(4)
_cell_formula_units_Z 8
_cell_length_a 10.3603(12)
_cell_length_b 17.1280(19)
_cell_length_c 26.966(3)
_cell_measurement_reflns_used 9330
_cell_measurement_temperature 170(2)
_cell_measurement_theta_max 29.61
_cell_measurement_theta_min 2.78
_cell_volume 4771.5(9)
_computing_cell_refinement 'Bruker SAINT'
_computing_data_collection 'Bruker APEX2'
_computing_data_reduction 'Bruker SAINT'
_computing_molecular_graphics 'Bruker SHELXTL'
_computing_publication_material 'Bruker SHELXTL'
_computing_structure_refinement 'SHELXL-2017/1 (Sheldrick, 2017)'
_computing_structure_solution 'SHELXS-97 (Sheldrick 2008)'
_diffrn_ambient_temperature 170(2)
_diffrn_measured_fraction_theta_full 0.996
_diffrn_measured_fraction_theta_max 0.994
_diffrn_measurement_device_type 'Bruker APEX-II CCD'
_diffrn_measurement_method '\f and \w scans'
_diffrn_radiation_type MoK\a
_diffrn_radiation_wavelength 0.71073
_diffrn_reflns_av_R_equivalents 0.0378
_diffrn_reflns_av_unetI/netI 0.0221
_diffrn_reflns_Laue_measured_fraction_full 0.996
_diffrn_reflns_Laue_measured_fraction_max 0.994
_diffrn_reflns_limit_h_max 14
_diffrn_reflns_limit_h_min -14
_diffrn_reflns_limit_k_max 23
_diffrn_reflns_limit_k_min -23
_diffrn_reflns_limit_l_max 37
_diffrn_reflns_limit_l_min -37
_diffrn_reflns_number 213108
_diffrn_reflns_point_group_measured_fraction_full 0.996
_diffrn_reflns_point_group_measured_fraction_max 0.994
_diffrn_reflns_theta_full 25.242
_diffrn_reflns_theta_max 29.709
_diffrn_reflns_theta_min 2.780
_exptl_absorpt_coefficient_mu 0.221
_exptl_absorpt_correction_T_max 0.985
_exptl_absorpt_correction_T_min 0.905
_exptl_absorpt_correction_type multi-scan
_exptl_absorpt_process_details 'SADABS; Bruker,2015'
_exptl_crystal_colour yellow
_exptl_crystal_density_diffrn 1.190
_exptl_crystal_description Block
_exptl_crystal_F_000 1824
_exptl_crystal_size_max 0.724
_exptl_crystal_size_mid 0.341
_exptl_crystal_size_min 0.070
_refine_diff_density_max 1.247
_refine_diff_density_min -0.701
_refine_diff_density_rms 0.065
_refine_ls_extinction_method none
_refine_ls_goodness_of_fit_ref 1.099
_refine_ls_hydrogen_treatment constr
_refine_ls_matrix_type full
_refine_ls_number_parameters 1111
_refine_ls_number_reflns 26943
_refine_ls_number_restraints 144
_refine_ls_restrained_S_all 1.096
_refine_ls_R_factor_all 0.0688
_refine_ls_R_factor_gt 0.0595
_refine_ls_shift/su_max 0.001
_refine_ls_shift/su_mean 0.000
_refine_ls_structure_factor_coef Fsqd
_refine_ls_weighting_details 'w=1/[\s^2^(Fo^2^)+(0.0479P)^2^+6.0451P] where P=(Fo^2^+2Fc^2^)/3'
_refine_ls_weighting_scheme calc
_refine_ls_wR_factor_gt 0.1444
_refine_ls_wR_factor_ref 0.1507
_reflns_Friedel_coverage 0.000
_reflns_number_gt 23251
_reflns_number_total 26943
_reflns_threshold_expression 'I > 2\s(I)'
_cod_data_source_file c7dt02305g2.cif
_cod_data_source_block p-1
_cod_database_code 7043785
_shelx_shelxl_version_number 2017/1
_shelx_space_group_comment
;
The symmetry employed for this shelxl refinement is uniquely defined
by the following loop, which should always be used as a source of
symmetry information in preference to the above space-group names.
They are only intended as comments.
;
_shelx_estimated_absorpt_t_min 0.856
_shelx_estimated_absorpt_t_max 0.985

loop_
_space_group_symop_operation_xyz
'x, y, z'
'-x, -y, -z'

loop_
_atom_site_label
_atom_site_type_symbol
_atom_site_fract_x
_atom_site_fract_y
_atom_site_fract_z
_atom_site_U_iso_or_equiv
_atom_site_adp_type
_atom_site_occupancy
_atom_site_site_symmetry_order
_atom_site_calc_flag
_atom_site_refinement_flags_posn
_atom_site_refinement_flags_adp
_atom_site_refinement_flags_occupancy
_atom_site_disorder_assembly
_atom_site_disorder_group
C11 C 0.36124(18) 0.13936(11) 0.11434(7) 0.0226(3) Uani 1 1 d . . . . .
P1 P 0.32132(4) 0.03809(3) 0.13278(2) 0.02055(9) Uani 1 1 d . . . . .
S1 S 0.50950(5) 0.16339(3) 0.10042(2) 0.03521(12) Uani 1 1 d . . . . .
N1 N 0.25595(16) 0.18458(9) 0.11521(6) 0.0241(3) Uani 1 1 d . . . . .
B1 B 0.1262(2) 0.14689(12) 0.11721(8) 0.0220(4) Uani 1 1 d . . . . .
O11 O 0.06761(13) 0.13607(9) 0.16013(5) 0.0268(3) Uani 1 1 d . . . . .
O12 O 0.05353(13) 0.12673(9) 0.07485(5) 0.0250(3) Uani 1 1 d . . . . .
C12 C 0.36638(18) 0.04630(11) 0.19932(7) 0.0219(3) Uani 1 1 d . . . . .
C13 C 0.4532(2) 0.10081(13) 0.22197(8) 0.0337(5) Uani 1 1 d . . . . .
H13 H 0.495128 0.136712 0.202328 0.040 Uiso 1 1 calc R U . . .
C14 C 0.4793(3) 0.10327(15) 0.27316(9) 0.0409(6) Uani 1 1 d . . . . .
H14 H 0.537351 0.141580 0.288399 0.049 Uiso 1 1 calc R U . . .
C15 C 0.4216(2) 0.05053(17) 0.30181(8) 0.0411(6) Uani 1 1 d . . . . .
H15 H 0.440687 0.052037 0.336724 0.049 Uiso 1 1 calc R U . . .
C16 C 0.3359(2) -0.00459(18) 0.28008(9) 0.0426(6) Uani 1 1 d . . . . .
H16 H 0.296498 -0.041259 0.299925 0.051 Uiso 1 1 calc R U . . .
C17 C 0.3073(2) -0.00633(14) 0.22892(8) 0.0327(4) Uani 1 1 d . . . . .
H17 H 0.247015 -0.043701 0.214071 0.039 Uiso 1 1 calc R U . . .
C18 C 0.44721(19) -0.02173(11) 0.10655(7) 0.0228(3) Uani 1 1 d . . . . .
C19 C 0.5526(2) -0.05089(12) 0.13384(8) 0.0283(4) Uani 1 1 d . . . . .
H19 H 0.566876 -0.035625 0.168057 0.034 Uiso 1 1 calc R U . . .
C110 C 0.6373(2) -0.10233(14) 0.11124(9) 0.0371(5) Uani 1 1 d . . . . .
H110 H 0.708616 -0.122347 0.130253 0.045 Uiso 1 1 calc R U . . .
C111 C 0.6187(3) -0.12444(15) 0.06173(10) 0.0441(6) Uani 1 1 d . . . . .
H111 H 0.677072 -0.159375 0.046463 0.053 Uiso 1 1 calc R U . . .
C112 C 0.5144(3) -0.09553(18) 0.03427(10) 0.0520(7) Uani 1 1 d . . . . .
H112 H 0.501811 -0.110147 -0.000111 0.062 Uiso 1 1 calc R U . . .
C113 C 0.4284(3) -0.04540(15) 0.05658(9) 0.0402(5) Uani 1 1 d . . . . .
H113 H 0.355667 -0.026973 0.037581 0.048 Uiso 1 1 calc R U . . .
C120 C 0.2574(2) 0.27176(12) 0.10834(9) 0.0340(5) Uani 1 1 d . . . . .
C121 C 0.1234(3) 0.30312(15) 0.11894(14) 0.0565(8) Uani 1 1 d . . . . .
H12A H 0.058787 0.278281 0.095215 0.085 Uiso 1 1 calc R U . . .
H12B H 0.122390 0.359827 0.115545 0.085 Uiso 1 1 calc R U . . .
H12C H 0.103199 0.291374 0.152858 0.085 Uiso 1 1 calc R U . . .
C122 C 0.2867(4) 0.28714(16) 0.05471(11) 0.0546(8) Uani 1 1 d . . . . .
H12D H 0.373556 0.268302 0.048201 0.082 Uiso 1 1 calc R U . . .
H12E H 0.282296 0.343389 0.049745 0.082 Uiso 1 1 calc R U . . .
H12F H 0.223029 0.259583 0.031835 0.082 Uiso 1 1 calc R U . . .
C123 C 0.3538(3) 0.31248(14) 0.14637(10) 0.0424(6) Uani 1 1 d . . . . .
H12G H 0.335942 0.297076 0.179844 0.064 Uiso 1 1 calc R U . . .
H12H H 0.345354 0.369259 0.144655 0.064 Uiso 1 1 calc R U . . .
H12I H 0.441941 0.297171 0.138965 0.064 Uiso 1 1 calc R U . . .
C114 C -0.06541(19) 0.11021(14) 0.14653(8) 0.0297(4) Uani 1 1 d . . . . .
C115 C -0.06219(18) 0.08580(13) 0.08990(7) 0.0257(4) Uani 1 1 d . . . . .
C116 C -0.1505(3) 0.1807(2) 0.15713(12) 0.0580(9) Uani 1 1 d . . . . .
H11A H -0.132529 0.200614 0.191536 0.087 Uiso 1 1 calc R U . . .
H11B H -0.241678 0.165182 0.152276 0.087 Uiso 1 1 calc R U . . .
H11C H -0.131986 0.221769 0.134387 0.087 Uiso 1 1 calc R U . . .
C117 C -0.0982(3) 0.0443(2) 0.17953(10) 0.0534(8) Uani 1 1 d . . . . .
H11D H -0.032181 0.003728 0.177473 0.080 Uiso 1 1 calc R U . . .
H11E H -0.182806 0.021977 0.168380 0.080 Uiso 1 1 calc R U . . .
H11F H -0.100816 0.064838 0.214015 0.080 Uiso 1 1 calc R U . . .
C118 C -0.1773(2) 0.10994(18) 0.05761(9) 0.0414(6) Uani 1 1 d . . . . .
H11G H -0.186856 0.166826 0.060809 0.062 Uiso 1 1 calc R U . . .
H11H H -0.255434 0.084600 0.068174 0.062 Uiso 1 1 calc R U . . .
H11I H -0.164367 0.094102 0.022852 0.062 Uiso 1 1 calc R U . . .
C119 C -0.0360(2) -0.00087(14) 0.08008(9) 0.0375(5) Uani 1 1 d . . . . .
H11J H -0.024818 -0.011316 0.044538 0.056 Uiso 1 1 calc R U . . .
H11K H -0.109091 -0.031687 0.090177 0.056 Uiso 1 1 calc R U . . .
H11L H 0.042867 -0.015344 0.099211 0.056 Uiso 1 1 calc R U . . .
C21 C 0.02442(19) 0.63649(12) 0.11196(8) 0.0263(4) Uani 1 1 d . . . . .
P2 P 0.07083(4) 0.53644(3) 0.13121(2) 0.02101(9) Uani 1 1 d . . . . .
S2 S -0.12554(6) 0.65651(4) 0.09271(3) 0.05235(19) Uani 1 1 d . . . . .
N2 N 0.12796(17) 0.68510(9) 0.11734(7) 0.0256(3) Uani 1 1 d . . . . .
B2 B 0.2600(2) 0.65025(12) 0.11838(8) 0.0223(4) Uani 1 1 d . . . . .
O21 O 0.33345(14) 0.63733(9) 0.16003(5) 0.0281(3) Uani 1 1 d . . . . .
O22 O 0.31781(13) 0.63561(8) 0.07508(5) 0.0245(3) Uani 1 1 d . . . . .
C22 C 0.04190(18) 0.54528(11) 0.19732(7) 0.0232(3) Uani 1 1 d . . . . .
C23 C -0.0404(2) 0.59985(13) 0.21871(9) 0.0358(5) Uani 1 1 d . . . . .
H23 H -0.088333 0.634353 0.198279 0.043 Uiso 1 1 calc R U . . .
C24 C -0.0524(3) 0.60387(16) 0.26977(10) 0.0461(6) Uani 1 1 d . . . . .
H24 H -0.107318 0.641782 0.284212 0.055 Uiso 1 1 calc R U . . .
C25 C 0.0147(3) 0.55342(18) 0.29947(9) 0.0465(7) Uani 1 1 d . . . . .
H25 H 0.005404 0.556373 0.334351 0.056 Uiso 1 1 calc R U . . .
C26 C 0.0951(2) 0.49870(19) 0.27921(9) 0.0464(6) Uani 1 1 d . . . . .
H26 H 0.140571 0.463458 0.299912 0.056 Uiso 1 1 calc R U . . .
C27 C 0.1098(2) 0.49508(15) 0.22820(8) 0.0336(5) Uani 1 1 d . . . . .
H27 H 0.166934 0.457902 0.214294 0.040 Uiso 1 1 calc R U . . .
C28 C -0.06076(19) 0.47499(11) 0.10387(7) 0.0244(4) Uani 1 1 d . . . . .
C29 C -0.1633(2) 0.44777(13) 0.12929(8) 0.0305(4) Uani 1 1 d . . . . .
H29 H -0.171820 0.464196 0.163088 0.037 Uiso 1 1 calc R U . . .
C210 C -0.2537(2) 0.39634(15) 0.10522(10) 0.0390(5) Uani 1 1 d . . . . .
H210 H -0.322967 0.377200 0.122920 0.047 Uiso 1 1 calc R U . . .
C211 C -0.2436(3) 0.37292(15) 0.05587(10) 0.0447(6) Uani 1 1 d . . . . .
H211 H -0.306593 0.338617 0.039540 0.054 Uiso 1 1 calc R U . . .
C212 C -0.1421(3) 0.39946(18) 0.03047(9) 0.0483(6) Uani 1 1 d . . . . .
H212 H -0.135123 0.383655 -0.003518 0.058 Uiso 1 1 calc R U . . .
C213 C -0.0499(2) 0.44919(15) 0.05433(8) 0.0378(5) Uani 1 1 d . . . . .
H213 H 0.021460 0.465928 0.036826 0.045 Uiso 1 1 calc R U . . .
C220 C 0.1203(3) 0.77267(12) 0.11242(9) 0.0372(5) Uani 1 1 d . . . . .
C221 C 0.2545(3) 0.80691(15) 0.12677(14) 0.0588(9) Uani 1 1 d . . . . .
H22A H 0.282386 0.791717 0.160267 0.088 Uiso 1 1 calc R U . . .
H22B H 0.251330 0.864038 0.126205 0.088 Uiso 1 1 calc R U . . .
H22C H 0.315998 0.786939 0.103022 0.088 Uiso 1 1 calc R U . . .
C222 C 0.0824(4) 0.79114(16) 0.05883(11) 0.0588(9) Uani 1 1 d . . . . .
H22D H 0.143531 0.766312 0.036668 0.088 Uiso 1 1 calc R U . . .
H22E H 0.084425 0.847861 0.055548 0.088 Uiso 1 1 calc R U . . .
H22F H -0.004975 0.771127 0.049814 0.088 Uiso 1 1 calc R U . . .
C223 C 0.0282(3) 0.80757(14) 0.14954(11) 0.0476(7) Uani 1 1 d . . . . .
H22G H -0.059673 0.787920 0.140908 0.071 Uiso 1 1 calc R U . . .
H22H H 0.029371 0.864671 0.148422 0.071 Uiso 1 1 calc R U . . .
H22I H 0.055595 0.792526 0.183110 0.071 Uiso 1 1 calc R U . . .
C214 C 0.46187(19) 0.61434(14) 0.14469(8) 0.0309(4) Uani 1 1 d . . . . .
C215 C 0.43873(18) 0.59574(13) 0.08704(8) 0.0286(4) Uani 1 1 d . . . . .
C217 C 0.5504(3) 0.6846(2) 0.15722(12) 0.0597(9) Uani 1 1 d . . . . .
H21A H 0.523744 0.727639 0.136346 0.090 Uiso 1 1 calc R U . . .
H21B H 0.639748 0.670276 0.151048 0.090 Uiso 1 1 calc R U . . .
H21C H 0.544774 0.701131 0.192322 0.090 Uiso 1 1 calc R U . . .
C216 C 0.5065(3) 0.5456(2) 0.17450(11) 0.0549(8) Uani 1 1 d . . . . .
H21D H 0.521038 0.562759 0.209589 0.082 Uiso 1 1 calc R U . . .
H21E H 0.587197 0.525229 0.161931 0.082 Uiso 1 1 calc R U . . .
H21F H 0.440056 0.504474 0.171260 0.082 Uiso 1 1 calc R U . . .
C219 C 0.5410(2) 0.6257(2) 0.05499(10) 0.0493(7) Uani 1 1 d . . . . .
H21G H 0.519029 0.609980 0.020096 0.074 Uiso 1 1 calc R U . . .
H21H H 0.625018 0.603834 0.065289 0.074 Uiso 1 1 calc R U . . .
H21I H 0.545487 0.682902 0.058773 0.074 Uiso 1 1 calc R U . . .
C218 C 0.4117(2) 0.50914(15) 0.07352(10) 0.0425(6) Uani 1 1 d . . . . .
H21J H 0.343778 0.490219 0.093871 0.064 Uiso 1 1 calc R U . . .
H21K H 0.490733 0.479114 0.079785 0.064 Uiso 1 1 calc R U . . .
H21L H 0.383206 0.502660 0.038268 0.064 Uiso 1 1 calc R U . . .
C31 C -0.05339(18) 0.87347(11) 0.34006(7) 0.0231(3) Uani 1 1 d . . . . .
P3 P 0.04879(5) 0.82457(3) 0.38914(2) 0.02155(10) Uani 1 1 d . . . . .
S3 S 0.00187(6) 0.94991(3) 0.31226(2) 0.03764(13) Uani 1 1 d . . . . .
N3 N -0.16799(15) 0.83589(10) 0.33225(6) 0.0212(3) Uani 1 1 d . . . . .
B3 B -0.20885(19) 0.78130(12) 0.36990(7) 0.0193(4) Uani 1 1 d . . . . .
C32 C 0.14900(18) 0.76073(11) 0.35129(7) 0.0229(3) Uani 1 1 d . . . . .
C33 C 0.2003(2) 0.69540(12) 0.37429(8) 0.0277(4) Uani 1 1 d . . . . .
H33 H 0.180448 0.685946 0.407436 0.033 Uiso 1 1 calc R U . . .
C34 C 0.2800(2) 0.64423(13) 0.34909(9) 0.0346(5) Uani 1 1 d . . . . .
H34 H 0.315939 0.600685 0.365335 0.041 Uiso 1 1 calc R U . . .
C35 C 0.3072(2) 0.65628(14) 0.30065(10) 0.0373(5) Uani 1 1 d . . . . .
H35 H 0.361421 0.620974 0.283453 0.045 Uiso 1 1 calc R U . . .
C36 C 0.2556(3) 0.71962(15) 0.27721(10) 0.0403(5) Uani 1 1 d . . . . .
H36 H 0.273867 0.727547 0.243696 0.048 Uiso 1 1 calc R U . . .
C37 C 0.1770(2) 0.77220(13) 0.30212(8) 0.0334(4) Uani 1 1 d . . . . .
H37 H 0.142297 0.815891 0.285654 0.040 Uiso 1 1 calc R U . . .
C38 C 0.16058(19) 0.90193(11) 0.41334(7) 0.0240(4) Uani 1 1 d . . . . .
C39 C 0.1126(2) 0.96089(14) 0.44440(9) 0.0383(5) Uani 1 1 d . . . . .
H39 H 0.022811 0.962114 0.449877 0.046 Uiso 1 1 calc R U . . .
C310 C 0.1943(3) 1.01797(15) 0.46748(10) 0.0475(6) Uani 1 1 d . . . . .
H310 H 0.160114 1.058240 0.488237 0.057 Uiso 1 1 calc R U . . .
C311 C 0.3252(3) 1.01620(15) 0.46027(9) 0.0425(6) Uani 1 1 d . . . . .
H311 H 0.381275 1.054829 0.476339 0.051 Uiso 1 1 calc R U . . .
C312 C 0.3741(2) 0.95831(15) 0.42975(9) 0.0389(5) Uani 1 1 d . . . . .
H312 H 0.464101 0.957158 0.424731 0.047 Uiso 1 1 calc R U . . .
C313 C 0.2923(2) 0.90120(13) 0.40609(8) 0.0300(4) Uani 1 1 d . . . . .
H313 H 0.326924 0.861639 0.384918 0.036 Uiso 1 1 calc R U . . .
C320 C -0.26511(19) 0.85107(13) 0.28963(7) 0.0268(4) Uani 1 1 d . . . . .
C321 C -0.3791(2) 0.79403(19) 0.29201(10) 0.0472(6) Uani 1 1 d . . . . .
H32A H -0.347326 0.740222 0.290293 0.071 Uiso 1 1 calc R U . . .
H32B H -0.441490 0.801549 0.263968 0.071 Uiso 1 1 calc R U . . .
H32C H -0.421194 0.803901 0.323305 0.071 Uiso 1 1 calc R U . . .
C322 C -0.2029(3) 0.83454(16) 0.24045(8) 0.0402(5) Uani 1 1 d . . . . .
H32D H -0.133688 0.872789 0.237009 0.060 Uiso 1 1 calc R U . . .
H32E H -0.268198 0.838400 0.212935 0.060 Uiso 1 1 calc R U . . .
H32F H -0.166635 0.781773 0.239763 0.060 Uiso 1 1 calc R U . . .
C323 C -0.3161(3) 0.93405(16) 0.29444(11) 0.0465(6) Uani 1 1 d . . . . .
H32G H -0.355275 0.942168 0.326490 0.070 Uiso 1 1 calc R U . . .
H32H H -0.381286 0.942166 0.267413 0.070 Uiso 1 1 calc R U . . .
H32I H -0.244633 0.971264 0.292519 0.070 Uiso 1 1 calc R U . . .
O31 O -0.189(3) 0.7118(10) 0.3668(10) 0.0200(11) Uani 0.396(4) 1 d . U P A 1
O32 O -0.2899(16) 0.8044(14) 0.4054(8) 0.0201(11) Uani 0.396(4) 1 d . U P A 1
C314 C -0.261(2) 0.6612(13) 0.4039(10) 0.0221(13) Uani 0.396(4) 1 d . U P A 1
C315 C -0.302(2) 0.7295(9) 0.4349(9) 0.0207(12) Uani 0.396(4) 1 d . U P A 1
C316 C -0.3721(11) 0.6234(6) 0.3750(4) 0.0562(16) Uani 0.396(4) 1 d . U P A 1
H31A H -0.428674 0.663591 0.361214 0.084 Uiso 0.396(4) 1 calc R U P A 1
H31B H -0.420596 0.591509 0.396855 0.084 Uiso 0.396(4) 1 calc R U P A 1
H31C H -0.340489 0.589961 0.347825 0.084 Uiso 0.396(4) 1 calc R U P A 1
C317 C -0.1710(8) 0.6078(5) 0.4289(3) 0.0461(10) Uani 0.396(4) 1 d . U P A 1
H31D H -0.142240 0.568054 0.404689 0.069 Uiso 0.396(4) 1 calc R U P A 1
H31E H -0.214720 0.582299 0.455128 0.069 Uiso 0.396(4) 1 calc R U P A 1
H31F H -0.095944 0.637396 0.443661 0.069 Uiso 0.396(4) 1 calc R U P A 1
C318 C -0.2070(7) 0.7535(5) 0.4842(3) 0.0442(8) Uani 0.396(4) 1 d . U P A 1
H31G H -0.234841 0.803406 0.499196 0.066 Uiso 0.396(4) 1 calc R U P A 1
H31H H -0.117810 0.758462 0.474451 0.066 Uiso 0.396(4) 1 calc R U P A 1
H31I H -0.211658 0.712823 0.508443 0.066 Uiso 0.396(4) 1 calc R U P A 1
C319 C -0.4368(7) 0.7349(4) 0.4534(3) 0.0403(8) Uani 0.396(4) 1 d . U P A 1
H31J H -0.448914 0.694099 0.477038 0.060 Uiso 0.396(4) 1 calc R U P A 1
H31K H -0.500480 0.727705 0.425254 0.060 Uiso 0.396(4) 1 calc R U P A 1
H31L H -0.448238 0.786343 0.470015 0.060 Uiso 0.396(4) 1 calc R U P A 1
O51 O -0.1963(16) 0.6975(5) 0.3645(6) 0.0200(11) Uani 0.604(4) 1 d . U P A 2
O52 O -0.2666(9) 0.8085(9) 0.4117(5) 0.0201(11) Uani 0.604(4) 1 d . U P A 2
C514 C -0.2440(14) 0.6730(7) 0.4097(6) 0.0221(13) Uani 0.604(4) 1 d . U P A 2
C515 C -0.3137(14) 0.7452(5) 0.4377(5) 0.0207(12) Uani 0.604(4) 1 d . U P A 2
C516 C -0.3333(7) 0.6012(4) 0.3942(2) 0.0562(16) Uani 0.604(4) 1 d . U P A 2
H51A H -0.399374 0.616311 0.369026 0.084 Uiso 0.604(4) 1 calc R U P A 2
H51B H -0.375344 0.583680 0.423383 0.084 Uiso 0.604(4) 1 calc R U P A 2
H51C H -0.281379 0.558669 0.380402 0.084 Uiso 0.604(4) 1 calc R U P A 2
C517 C -0.1245(5) 0.6440(3) 0.4399(2) 0.0461(10) Uani 0.604(4) 1 d . U P A 2
H51D H -0.077359 0.606604 0.419189 0.069 Uiso 0.604(4) 1 calc R U P A 2
H51E H -0.152162 0.618338 0.469270 0.069 Uiso 0.604(4) 1 calc R U P A 2
H51F H -0.068045 0.688486 0.450421 0.069 Uiso 0.604(4) 1 calc R U P A 2
C518 C -0.4621(4) 0.7383(3) 0.4276(2) 0.0442(8) Uani 0.604(4) 1 d . U P A 2
H51G H -0.503226 0.785720 0.440757 0.066 Uiso 0.604(4) 1 calc R U P A 2
H51H H -0.494358 0.692845 0.444065 0.066 Uiso 0.604(4) 1 calc R U P A 2
H51I H -0.482705 0.731832 0.391740 0.066 Uiso 0.604(4) 1 calc R U P A 2
C519 C -0.2794(5) 0.7552(3) 0.49024(14) 0.0403(8) Uani 0.604(4) 1 d . U P A 2
H51J H -0.185292 0.760565 0.495476 0.060 Uiso 0.604(4) 1 calc R U P A 2
H51K H -0.308819 0.709621 0.507184 0.060 Uiso 0.604(4) 1 calc R U P A 2
H51L H -0.320721 0.802347 0.503740 0.060 Uiso 0.604(4) 1 calc R U P A 2
C41 C 0.50445(18) 0.37538(11) 0.33830(7) 0.0228(3) Uani 1 1 d . . . . .
P4 P 0.41801(5) 0.32644(3) 0.38774(2) 0.02122(9) Uani 1 1 d . . . . .
S4 S 0.44102(6) 0.45126(3) 0.31040(2) 0.03745(13) Uani 1 1 d . . . . .
B4 B 0.66905(19) 0.28394(12) 0.36785(7) 0.0205(4) Uani 1 1 d . . . . .
N4 N 0.61591(15) 0.33781(10) 0.32998(6) 0.0223(3) Uani 1 1 d . . . . .
C42 C 0.31426(19) 0.40334(11) 0.41194(7) 0.0238(4) Uani 1 1 d . . . . .
C43 C 0.3719(2) 0.46167(13) 0.44385(9) 0.0361(5) Uani 1 1 d . . . . .
H43 H 0.463173 0.462754 0.449900 0.043 Uiso 1 1 calc R U . . .
C44 C 0.2969(3) 0.51818(14) 0.46685(10) 0.0434(6) Uani 1 1 d . . . . .
H44 H 0.337196 0.558098 0.488124 0.052 Uiso 1 1 calc R U . . .
C45 C 0.1642(3) 0.51655(14) 0.45892(9) 0.0407(6) Uani 1 1 d . . . . .
H45 H 0.113054 0.554860 0.475040 0.049 Uiso 1 1 calc R U . . .
C46 C 0.1059(2) 0.45923(14) 0.42755(9) 0.0374(5) Uani 1 1 d . . . . .
H46 H 0.014447 0.458040 0.422179 0.045 Uiso 1 1 calc R U . . .
C47 C 0.1801(2) 0.40317(13) 0.40375(8) 0.0298(4) Uani 1 1 d . . . . .
H47 H 0.139199 0.364432 0.381740 0.036 Uiso 1 1 calc R U . . .
C48 C 0.30602(18) 0.26153(11) 0.35030(7) 0.0229(3) Uani 1 1 d . . . . .
C49 C 0.2625(2) 0.27264(14) 0.30134(8) 0.0341(5) Uani 1 1 d . . . . .
H49 H 0.291883 0.316562 0.284841 0.041 Uiso 1 1 calc R U . . .
C410 C 0.1760(2) 0.21969(15) 0.27643(10) 0.0407(5) Uani 1 1 d . . . . .
H410 H 0.147227 0.227486 0.242947 0.049 Uiso 1 1 calc R U . . .
C411 C 0.1319(2) 0.15606(14) 0.30009(10) 0.0381(5) Uani 1 1 d . . . . .
H411 H 0.072238 0.120420 0.283015 0.046 Uiso 1 1 calc R U . . .
C412 C 0.1743(2) 0.14409(13) 0.34857(9) 0.0351(5) Uani 1 1 d . . . . .
H412 H 0.143591 0.100324 0.364902 0.042 Uiso 1 1 calc R U . . .
C413 C 0.2617(2) 0.19597(12) 0.37346(8) 0.0280(4) Uani 1 1 d . . . . .
H413 H 0.291862 0.186868 0.406606 0.034 Uiso 1 1 calc R U . . .
C420 C 0.6988(2) 0.35209(13) 0.28657(7) 0.0287(4) Uani 1 1 d . . . . .
C421 C 0.8117(3) 0.29532(19) 0.28860(10) 0.0496(7) Uani 1 1 d . . . . .
H42A H 0.862296 0.303954 0.320245 0.074 Uiso 1 1 calc R U . . .
H42B H 0.866873 0.304024 0.261029 0.074 Uiso 1 1 calc R U . . .
H42C H 0.778509 0.241520 0.285820 0.074 Uiso 1 1 calc R U . . .
C422 C 0.6190(3) 0.33466(16) 0.23798(8) 0.0419(6) Uani 1 1 d . . . . .
H42D H 0.584070 0.281347 0.237521 0.063 Uiso 1 1 calc R U . . .
H42E H 0.674085 0.339577 0.209916 0.063 Uiso 1 1 calc R U . . .
H42F H 0.547696 0.371853 0.235254 0.063 Uiso 1 1 calc R U . . .
C423 C 0.7523(3) 0.43530(16) 0.29066(11) 0.0471(6) Uani 1 1 d . . . . .
H42G H 0.681874 0.472129 0.284270 0.071 Uiso 1 1 calc R U . . .
H42H H 0.817572 0.440983 0.266160 0.071 Uiso 1 1 calc R U . . .
H42I H 0.791854 0.446301 0.324171 0.071 Uiso 1 1 calc R U . . .
O41 O 0.6613(4) 0.2077(3) 0.36141(16) 0.0212(4) Uiso 0.472(4) 1 d . . P B 3
O42 O 0.7583(4) 0.3093(2) 0.40351(15) 0.0221(4) Uiso 0.472(4) 1 d . . P B 3
C414 C 0.7143(5) 0.1723(3) 0.4106(2) 0.0231(5) Uiso 0.472(4) 1 d . . P B 3
C415 C 0.8001(6) 0.2463(4) 0.4322(2) 0.0222(5) Uiso 0.472(4) 1 d . . P B 3
C416 C 0.7945(9) 0.1027(5) 0.3958(3) 0.0552(17) Uani 0.472(4) 1 d . U P B 3
H41A H 0.843504 0.084558 0.425146 0.083 Uiso 0.472(4) 1 calc R U P B 3
H41B H 0.854631 0.117813 0.371093 0.083 Uiso 0.472(4) 1 calc R U P B 3
H41C H 0.737594 0.060628 0.381436 0.083 Uiso 0.472(4) 1 calc R U P B 3
C417 C 0.6028(7) 0.1498(5) 0.4394(3) 0.0503(14) Uani 0.472(4) 1 d . U P B 3
H41D H 0.545052 0.114605 0.418671 0.075 Uiso 0.472(4) 1 calc R U P B 3
H41E H 0.555525 0.196795 0.449526 0.075 Uiso 0.472(4) 1 calc R U P B 3
H41F H 0.634452 0.123174 0.469075 0.075 Uiso 0.472(4) 1 calc R U P B 3
C418 C 0.9284(7) 0.2400(5) 0.4480(3) 0.0467(12) Uani 0.472(4) 1 d . U P B 3
H41G H 0.981678 0.237011 0.419144 0.070 Uiso 0.472(4) 1 calc R U P B 3
H41H H 0.940497 0.192696 0.466763 0.070 Uiso 0.472(4) 1 calc R U P B 3
H41I H 0.954384 0.285923 0.469476 0.070 Uiso 0.472(4) 1 calc R U P B 3
C419 C 0.7089(7) 0.2596(4) 0.4821(2) 0.0424(10) Uani 0.472(4) 1 d . U P B 3
H41J H 0.723935 0.216609 0.504454 0.064 Uiso 0.472(4) 1 calc R U P B 3
H41K H 0.617319 0.260473 0.470910 0.064 Uiso 0.472(4) 1 calc R U P B 3
H41L H 0.732866 0.309264 0.499880 0.064 Uiso 0.472(4) 1 calc R U P B 3
O61 O 0.6439(4) 0.2036(2) 0.36660(14) 0.0212(4) Uiso 0.528(4) 1 d . . P B 4
O62 O 0.7390(3) 0.3122(2) 0.40962(14) 0.0221(4) Uiso 0.528(4) 1 d . . P B 4
C614 C 0.7295(5) 0.1720(3) 0.40235(18) 0.0231(5) Uiso 0.528(4) 1 d . . P B 4
C615 C 0.7821(5) 0.2416(3) 0.4367(2) 0.0222(5) Uiso 0.528(4) 1 d . . P B 4
C616 C 0.8295(8) 0.1222(5) 0.3762(3) 0.0552(17) Uani 0.528(4) 1 d . U P B 4
H61A H 0.785437 0.079947 0.355927 0.083 Uiso 0.528(4) 1 calc R U P B 4
H61B H 0.889323 0.099896 0.401052 0.083 Uiso 0.528(4) 1 calc R U P B 4
H61C H 0.877782 0.154923 0.354718 0.083 Uiso 0.528(4) 1 calc R U P B 4
C617 C 0.6446(6) 0.1170(4) 0.4307(3) 0.0503(14) Uani 0.528(4) 1 d . U P B 4
H61D H 0.572365 0.146509 0.444006 0.075 Uiso 0.528(4) 1 calc R U P B 4
H61E H 0.696730 0.095351 0.458208 0.075 Uiso 0.528(4) 1 calc R U P B 4
H61F H 0.610946 0.074388 0.408029 0.075 Uiso 0.528(4) 1 calc R U P B 4
C618 C 0.9411(6) 0.2433(4) 0.4232(3) 0.0467(12) Uani 0.528(4) 1 d . U P B 4
H61G H 0.980354 0.293225 0.435393 0.070 Uiso 0.528(4) 1 calc R U P B 4
H61H H 0.947679 0.237128 0.387071 0.070 Uiso 0.528(4) 1 calc R U P B 4
H61I H 0.986572 0.200361 0.439247 0.070 Uiso 0.528(4) 1 calc R U P B 4
C619 C 0.7811(6) 0.2592(3) 0.48889(18) 0.0424(10) Uani 0.528(4) 1 d . U P B 4
H61J H 0.835605 0.305281 0.497782 0.064 Uiso 0.528(4) 1 calc R U P B 4
H61K H 0.814744 0.214562 0.506893 0.064 Uiso 0.528(4) 1 calc R U P B 4
H61L H 0.692401 0.269858 0.497884 0.064 Uiso 0.528(4) 1 calc R U P B 4

loop_
_atom_site_aniso_label
_atom_site_aniso_U_11
_atom_site_aniso_U_22
_atom_site_aniso_U_33
_atom_site_aniso_U_23
_atom_site_aniso_U_13
_atom_site_aniso_U_12
C11 0.0221(8) 0.0226(8) 0.0226(8) 0.0001(7) -0.0016(6) -0.0020(7)
P1 0.0170(2) 0.0200(2) 0.0241(2) 0.00029(17) -0.00249(16) -0.00089(16)
S1 0.0235(2) 0.0370(3) 0.0457(3) 0.0028(2) 0.0079(2) -0.0072(2)
N1 0.0224(7) 0.0182(7) 0.0312(8) 0.0027(6) -0.0035(6) -0.0012(6)
B1 0.0197(9) 0.0194(9) 0.0264(10) -0.0004(7) -0.0032(7) 0.0033(7)
O11 0.0198(6) 0.0362(8) 0.0234(6) -0.0039(6) -0.0029(5) 0.0000(5)
O12 0.0192(6) 0.0326(7) 0.0229(6) 0.0019(5) -0.0012(5) -0.0010(5)
C12 0.0201(8) 0.0224(8) 0.0229(8) -0.0019(7) 0.0007(6) 0.0043(6)
C13 0.0398(12) 0.0284(10) 0.0312(10) -0.0035(8) -0.0081(9) -0.0031(9)
C14 0.0476(14) 0.0378(12) 0.0343(12) -0.0112(9) -0.0123(10) 0.0084(10)
C15 0.0390(12) 0.0611(16) 0.0225(10) -0.0060(10) -0.0002(9) 0.0247(11)
C16 0.0318(11) 0.0681(17) 0.0302(11) 0.0141(11) 0.0095(9) 0.0091(11)
C17 0.0247(9) 0.0437(12) 0.0303(10) 0.0062(9) 0.0039(8) -0.0010(8)
C18 0.0253(9) 0.0209(8) 0.0219(8) -0.0007(6) 0.0002(7) -0.0001(7)
C19 0.0281(10) 0.0311(10) 0.0257(9) -0.0002(8) 0.0013(7) 0.0051(8)
C110 0.0359(12) 0.0354(12) 0.0413(12) 0.0040(9) 0.0104(9) 0.0116(9)
C111 0.0552(15) 0.0325(12) 0.0461(14) -0.0057(10) 0.0226(12) 0.0085(11)
C112 0.074(2) 0.0524(16) 0.0291(12) -0.0152(11) 0.0107(12) 0.0069(14)
C113 0.0483(14) 0.0447(13) 0.0258(10) -0.0076(9) -0.0054(9) 0.0072(11)
C120 0.0392(12) 0.0176(9) 0.0443(12) 0.0060(8) -0.0079(9) -0.0020(8)
C121 0.0501(16) 0.0226(11) 0.096(2) 0.0038(13) -0.0054(15) 0.0119(10)
C122 0.085(2) 0.0351(13) 0.0436(14) 0.0171(11) -0.0105(14) -0.0077(13)
C123 0.0535(15) 0.0240(10) 0.0481(14) -0.0036(9) -0.0051(11) -0.0090(10)
C114 0.0182(8) 0.0463(12) 0.0237(9) -0.0062(8) 0.0005(7) -0.0010(8)
C115 0.0173(8) 0.0367(10) 0.0226(9) -0.0010(7) 0.0000(6) -0.0006(7)
C116 0.0305(12) 0.082(2) 0.0579(17) -0.0342(16) -0.0010(11) 0.0191(13)
C117 0.0465(15) 0.084(2) 0.0293(12) 0.0071(13) 0.0013(10) -0.0269(15)
C118 0.0233(10) 0.0660(17) 0.0339(11) 0.0029(11) -0.0070(8) 0.0035(10)
C119 0.0358(12) 0.0344(11) 0.0420(12) -0.0043(9) 0.0046(9) -0.0048(9)
C21 0.0225(9) 0.0246(9) 0.0331(10) 0.0076(7) 0.0078(7) 0.0061(7)
P2 0.0172(2) 0.0207(2) 0.0256(2) 0.00316(17) 0.00355(16) 0.00207(16)
S2 0.0261(3) 0.0476(4) 0.0844(5) 0.0241(4) -0.0061(3) 0.0108(3)
N2 0.0295(8) 0.0173(7) 0.0314(8) 0.0045(6) 0.0106(7) 0.0021(6)
B2 0.0237(9) 0.0177(9) 0.0258(10) -0.0012(7) 0.0073(8) -0.0040(7)
O21 0.0254(7) 0.0359(8) 0.0229(7) -0.0054(6) 0.0063(5) -0.0002(6)
O22 0.0212(6) 0.0304(7) 0.0217(6) -0.0035(5) 0.0049(5) 0.0002(5)
C22 0.0201(8) 0.0223(8) 0.0270(9) -0.0010(7) 0.0025(7) -0.0050(7)
C23 0.0441(13) 0.0265(10) 0.0383(12) -0.0008(8) 0.0159(10) 0.0013(9)
C24 0.0589(16) 0.0390(13) 0.0409(13) -0.0146(10) 0.0232(12) -0.0151(12)
C25 0.0432(13) 0.0711(18) 0.0242(10) -0.0073(11) 0.0053(9) -0.0319(13)
C26 0.0302(11) 0.079(2) 0.0300(11) 0.0138(12) -0.0058(9) -0.0104(12)
C27 0.0237(9) 0.0471(13) 0.0300(10) 0.0077(9) -0.0018(8) 0.0012(9)
C28 0.0248(9) 0.0242(9) 0.0241(9) 0.0026(7) -0.0011(7) 0.0020(7)
C29 0.0263(10) 0.0345(11) 0.0304(10) -0.0005(8) 0.0027(8) -0.0039(8)
C210 0.0316(11) 0.0401(12) 0.0447(13) 0.0044(10) -0.0038(9) -0.0097(9)
C211 0.0469(14) 0.0393(13) 0.0452(14) -0.0008(10) -0.0188(11) -0.0079(11)
C212 0.0587(17) 0.0569(16) 0.0269(11) -0.0044(11) -0.0110(11) -0.0048(13)
C213 0.0429(13) 0.0472(13) 0.0232(10) 0.0033(9) -0.0004(9) -0.0044(10)
C220 0.0524(14) 0.0168(9) 0.0454(13) 0.0059(8) 0.0253(11) 0.0077(9)
C221 0.072(2) 0.0198(11) 0.088(2) -0.0058(12) 0.0344(17) -0.0094(11)
C222 0.103(3) 0.0313(12) 0.0468(15) 0.0195(11) 0.0308(16) 0.0204(14)
C223 0.0674(18) 0.0270(11) 0.0516(15) 0.0036(10) 0.0282(13) 0.0192(11)
C214 0.0204(9) 0.0443(12) 0.0270(10) -0.0102(8) 0.0009(7) -0.0018(8)
C215 0.0177(8) 0.0405(11) 0.0269(9) -0.0076(8) 0.0036(7) 0.0003(8)
C217 0.0403(14) 0.081(2) 0.0546(17) -0.0355(16) 0.0061(12) -0.0270(14)
C216 0.0465(15) 0.077(2) 0.0404(14) 0.0022(14) -0.0019(11) 0.0233(14)
C219 0.0308(12) 0.078(2) 0.0397(13) -0.0067(13) 0.0156(10) -0.0093(12)
C218 0.0357(12) 0.0396(13) 0.0500(14) -0.0176(11) -0.0011(10) 0.0083(10)
C31 0.0209(8) 0.0236(9) 0.0254(9) 0.0050(7) 0.0020(7) 0.0020(7)
P3 0.0184(2) 0.0227(2) 0.0237(2) 0.00470(17) 0.00003(16) -0.00236(16)
S3 0.0334(3) 0.0317(3) 0.0493(3) 0.0212(2) -0.0004(2) -0.0042(2)
N3 0.0182(7) 0.0273(8) 0.0181(7) 0.0033(6) 0.0004(5) 0.0004(6)
B3 0.0162(8) 0.0248(9) 0.0166(8) -0.0007(7) 0.0004(6) 0.0002(7)
C32 0.0193(8) 0.0229(8) 0.0260(9) 0.0005(7) -0.0026(7) -0.0033(6)
C33 0.0274(9) 0.0257(9) 0.0292(10) 0.0022(7) -0.0060(7) -0.0003(7)
C34 0.0289(10) 0.0270(10) 0.0466(13) -0.0016(9) -0.0062(9) 0.0048(8)
C35 0.0298(11) 0.0320(11) 0.0496(14) -0.0084(10) 0.0063(9) 0.0012(9)
C36 0.0452(13) 0.0397(12) 0.0373(12) 0.0012(10) 0.0147(10) 0.0013(10)
C37 0.0380(11) 0.0321(11) 0.0311(10) 0.0066(8) 0.0064(9) 0.0044(9)
C38 0.0241(9) 0.0235(9) 0.0245(9) 0.0043(7) -0.0005(7) -0.0040(7)
C39 0.0397(12) 0.0322(11) 0.0432(13) -0.0066(9) 0.0104(10) -0.0055(9)
C310 0.0650(18) 0.0320(12) 0.0451(14) -0.0094(10) 0.0105(12) -0.0104(12)
C311 0.0547(15) 0.0353(12) 0.0364(12) 0.0026(9) -0.0069(11) -0.0208(11)
C312 0.0345(11) 0.0416(13) 0.0401(12) 0.0064(10) -0.0047(9) -0.0138(10)
C313 0.0248(9) 0.0330(10) 0.0319(10) 0.0029(8) -0.0014(8) -0.0055(8)
C320 0.0248(9) 0.0360(10) 0.0192(8) 0.0027(7) -0.0029(7) 0.0053(8)
C321 0.0334(12) 0.0726(19) 0.0341(12) 0.0095(12) -0.0146(10) -0.0141(12)
C322 0.0509(14) 0.0502(14) 0.0196(9) 0.0022(9) 0.0021(9) 0.0093(11)
C323 0.0405(13) 0.0470(14) 0.0501(15) -0.0051(11) -0.0104(11) 0.0235(11)
O31 0.0307(19) 0.008(4) 0.0214(15) -0.007(3) 0.0071(13) -0.005(3)
O32 0.019(4) 0.0247(16) 0.017(3) -0.0011(19) 0.003(2) 0.001(3)
C314 0.023(4) 0.013(4) 0.030(4) -0.005(2) 0.006(3) -0.011(2)
C315 0.030(3) 0.010(4) 0.0227(18) -0.004(3) 0.0125(16) 0.005(3)
C316 0.068(4) 0.040(3) 0.061(4) -0.014(2) 0.023(3) -0.030(3)
C317 0.045(3) 0.050(3) 0.045(2) 0.017(2) 0.0071(18) 0.0166(18)
C318 0.0295(17) 0.058(2) 0.046(2) 0.0036(17) 0.0070(16) -0.0072(15)
C319 0.054(2) 0.0439(19) 0.0231(15) 0.0002(13) 0.0079(15) 0.0056(16)
O51 0.0307(19) 0.008(4) 0.0214(15) -0.007(3) 0.0071(13) -0.005(3)
O52 0.019(4) 0.0247(16) 0.017(3) -0.0011(19) 0.003(2) 0.001(3)
C514 0.023(4) 0.013(4) 0.030(4) -0.005(2) 0.006(3) -0.011(2)
C515 0.030(3) 0.010(4) 0.0227(18) -0.004(3) 0.0125(16) 0.005(3)
C516 0.068(4) 0.040(3) 0.061(4) -0.014(2) 0.023(3) -0.030(3)
C517 0.045(3) 0.050(3) 0.045(2) 0.017(2) 0.0071(18) 0.0166(18)
C518 0.0295(17) 0.058(2) 0.046(2) 0.0036(17) 0.0070(16) -0.0072(15)
C519 0.054(2) 0.0439(19) 0.0231(15) 0.0002(13) 0.0079(15) 0.0056(16)
C41 0.0213(8) 0.0232(8) 0.0240(8) 0.0046(7) -0.0006(7) -0.0018(7)
P4 0.0190(2) 0.0220(2) 0.0231(2) 0.00406(17) 0.00212(16) 0.00283(16)
S4 0.0352(3) 0.0318(3) 0.0474(3) 0.0197(2) 0.0059(2) 0.0059(2)
B4 0.0180(8) 0.0254(10) 0.0181(8) -0.0018(7) 0.0033(7) 0.0011(7)
N4 0.0196(7) 0.0297(8) 0.0179(7) 0.0019(6) 0.0025(5) -0.0004(6)
C42 0.0253(9) 0.0226(8) 0.0241(9) 0.0050(7) 0.0025(7) 0.0039(7)
C43 0.0355(11) 0.0307(11) 0.0409(12) -0.0049(9) -0.0039(9) 0.0019(9)
C44 0.0571(16) 0.0296(11) 0.0422(13) -0.0080(10) -0.0023(11) 0.0082(11)
C45 0.0552(15) 0.0333(11) 0.0347(11) 0.0021(9) 0.0090(10) 0.0200(11)
C46 0.0327(11) 0.0389(12) 0.0416(12) 0.0042(10) 0.0077(9) 0.0141(9)
C47 0.0249(9) 0.0308(10) 0.0339(10) 0.0008(8) 0.0023(8) 0.0044(8)
C48 0.0199(8) 0.0215(8) 0.0276(9) -0.0008(7) 0.0054(7) 0.0028(6)
C49 0.0366(11) 0.0327(11) 0.0326(11) 0.0048(9) -0.0034(9) -0.0037(9)
C410 0.0401(13) 0.0428(13) 0.0374(12) -0.0023(10) -0.0100(10) -0.0031(10)
C411 0.0274(10) 0.0336(11) 0.0516(14) -0.0113(10) -0.0010(9) -0.0022(8)
C412 0.0315(11) 0.0265(10) 0.0481(13) -0.0026(9) 0.0116(9) -0.0033(8)
C413 0.0296(10) 0.0246(9) 0.0307(10) 0.0006(7) 0.0093(8) 0.0011(7)
C420 0.0289(10) 0.0371(11) 0.0206(9) 0.0015(8) 0.0068(7) -0.0051(8)
C421 0.0410(13) 0.075(2) 0.0355(12) 0.0103(12) 0.0204(11) 0.0169(13)
C422 0.0534(15) 0.0507(14) 0.0212(10) 0.0017(9) 0.0006(9) -0.0118(12)
C423 0.0414(13) 0.0457(14) 0.0551(16) -0.0017(12) 0.0158(12) -0.0223(11)
C416 0.055(4) 0.049(4) 0.059(4) -0.022(3) -0.007(3) 0.028(3)
C417 0.045(3) 0.051(4) 0.056(3) 0.023(3) -0.009(2) -0.019(2)
C418 0.0263(16) 0.053(2) 0.060(3) 0.009(3) -0.012(3) -0.0008(14)
C419 0.061(3) 0.0426(17) 0.0231(15) 0.0004(13) -0.001(2) 0.008(3)
C616 0.055(4) 0.049(4) 0.059(4) -0.022(3) -0.007(3) 0.028(3)
C617 0.045(3) 0.051(4) 0.056(3) 0.023(3) -0.009(2) -0.019(2)
C618 0.0263(16) 0.053(2) 0.060(3) 0.009(3) -0.012(3) -0.0008(14)
C619 0.061(3) 0.0426(17) 0.0231(15) 0.0004(13) -0.001(2) 0.008(3)

loop_
_atom_type_symbol
_atom_type_description
_atom_type_scat_dispersion_real
_atom_type_scat_dispersion_imag
_atom_type_scat_source
C C 0.0033 0.0016 'International Tables Vol C Tables 4.2.6.8 and 6.1.1.4'
H H 0.0000 0.0000 'International Tables Vol C Tables 4.2.6.8 and 6.1.1.4'
B B 0.0013 0.0007 'International Tables Vol C Tables 4.2.6.8 and 6.1.1.4'
N N 0.0061 0.0033 'International Tables Vol C Tables 4.2.6.8 and 6.1.1.4'
O O 0.0106 0.0060 'International Tables Vol C Tables 4.2.6.8 and 6.1.1.4'
P P 0.1023 0.0942 'International Tables Vol C Tables 4.2.6.8 and 6.1.1.4'
S S 0.1246 0.1234 'International Tables Vol C Tables 4.2.6.8 and 6.1.1.4'

loop_
_geom_angle_atom_site_label_1
_geom_angle_atom_site_label_2
_geom_angle_atom_site_label_3
_geom_angle
N1 C11 S1 128.42(15)
N1 C11 P1 110.27(13)
S1 C11 P1 121.30(11)
C18 P1 C12 104.41(8)
C18 P1 C11 103.67(9)
C12 P1 C11 100.68(8)
C11 N1 B1 119.06(16)
C11 N1 C120 124.08(17)
B1 N1 C120 116.48(16)
O11 B1 O12 115.10(17)
O11 B1 N1 123.63(17)
O12 B1 N1 121.05(18)
B1 O11 C114 107.31(15)
B1 O12 C115 106.93(15)
C13 C12 C17 118.62(19)
C13 C12 P1 124.88(16)
C17 C12 P1 116.50(15)
C12 C13 C14 120.5(2)
C12 C13 H13 119.7
C14 C13 H13 119.7
C15 C14 C13 120.3(2)
C15 C14 H14 119.9
C13 C14 H14 119.9
C14 C15 C16 120.2(2)
C14 C15 H15 119.9
C16 C15 H15 119.9
C15 C16 C17 119.8(2)
C15 C16 H16 120.1
C17 C16 H16 120.1
C16 C17 C12 120.6(2)
C16 C17 H17 119.7
C12 C17 H17 119.7
C19 C18 C113 118.61(19)
C19 C18 P1 124.57(15)
C113 C18 P1 116.52(16)
C18 C19 C110 120.3(2)
C18 C19 H19 119.9
C110 C19 H19 119.9
C111 C110 C19 120.6(2)
C111 C110 H110 119.7
C19 C110 H110 119.7
C110 C111 C112 119.5(2)
C110 C111 H111 120.2
C112 C111 H111 120.2
C111 C112 C113 120.3(2)
C111 C112 H112 119.8
C113 C112 H112 119.8
C112 C113 C18 120.6(2)
C112 C113 H113 119.7
C18 C113 H113 119.7
N1 C120 C121 107.84(19)
N1 C120 C122 109.54(19)
C121 C120 C122 109.5(2)
N1 C120 C123 110.23(18)
C121 C120 C123 107.1(2)
C122 C120 C123 112.5(2)
C120 C121 H12A 109.5
C120 C121 H12B 109.5
H12A C121 H12B 109.5
C120 C121 H12C 109.5
H12A C121 H12C 109.5
H12B C121 H12C 109.5
C120 C122 H12D 109.5
C120 C122 H12E 109.5
H12D C122 H12E 109.5
C120 C122 H12F 109.5
H12D C122 H12F 109.5
H12E C122 H12F 109.5
C120 C123 H12G 109.5
C120 C123 H12H 109.5
H12G C123 H12H 109.5
C120 C123 H12I 109.5
H12G C123 H12I 109.5
H12H C123 H12I 109.5
O11 C114 C117 108.21(18)
O11 C114 C116 105.91(19)
C117 C114 C116 110.1(2)
O11 C114 C115 103.49(15)
C117 C114 C115 114.7(2)
C116 C114 C115 113.6(2)
O12 C115 C118 108.79(18)
O12 C115 C119 105.38(16)
C118 C115 C119 109.81(19)
O12 C115 C114 103.00(15)
C118 C115 C114 115.72(18)
C119 C115 C114 113.32(18)
C114 C116 H11A 109.5
C114 C116 H11B 109.5
H11A C116 H11B 109.5
C114 C116 H11C 109.5
H11A C116 H11C 109.5
H11B C116 H11C 109.5
C114 C117 H11D 109.5
C114 C117 H11E 109.5
H11D C117 H11E 109.5
C114 C117 H11F 109.5
H11D C117 H11F 109.5
H11E C117 H11F 109.5
C115 C118 H11G 109.5
C115 C118 H11H 109.5
H11G C118 H11H 109.5
C115 C118 H11I 109.5
H11G C118 H11I 109.5
H11H C118 H11I 109.5
C115 C119 H11J 109.5
C115 C119 H11K 109.5
H11J C119 H11K 109.5
C115 C119 H11L 109.5
H11J C119 H11L 109.5
H11K C119 H11L 109.5
N2 C21 S2 128.43(15)
N2 C21 P2 110.21(14)
S2 C21 P2 121.35(12)
C28 P2 C22 104.72(9)
C28 P2 C21 103.31(9)
C22 P2 C21 100.49(9)
C21 N2 B2 118.44(16)
C21 N2 C220 123.88(18)
B2 N2 C220 116.59(17)
O21 B2 O22 115.47(18)
O21 B2 N2 124.82(17)
O22 B2 N2 119.49(18)
B2 O21 C214 107.25(15)
B2 O22 C215 107.28(16)
C27 C22 C23 118.5(2)
C27 C22 P2 116.98(16)
C23 C22 P2 124.49(16)
C24 C23 C22 120.2(2)
C24 C23 H23 119.9
C22 C23 H23 119.9
C25 C24 C23 120.3(2)
C25 C24 H24 119.8
C23 C24 H24 119.8
C24 C25 C26 120.5(2)
C24 C25 H25 119.7
C26 C25 H25 119.7
C25 C26 C27 119.7(3)
C25 C26 H26 120.2
C27 C26 H26 120.2
C26 C27 C22 120.8(2)
C26 C27 H27 119.6
C22 C27 H27 119.6
C29 C28 C213 118.8(2)
C29 C28 P2 125.13(16)
C213 C28 P2 115.91(16)
C28 C29 C210 120.0(2)
C28 C29 H29 120.0
C210 C29 H29 120.0
C211 C210 C29 120.6(2)
C211 C210 H210 119.7
C29 C210 H210 119.7
C212 C211 C210 119.7(2)
C212 C211 H211 120.1
C210 C211 H211 120.1
C211 C212 C213 120.2(2)
C211 C212 H212 119.9
C213 C212 H212 119.9
C212 C213 C28 120.7(2)
C212 C213 H213 119.7
C28 C213 H213 119.7
N2 C220 C222 110.2(2)
N2 C220 C223 109.61(17)
C222 C220 C223 113.1(2)
N2 C220 C221 107.5(2)
C222 C220 C221 109.1(2)
C223 C220 C221 107.2(2)
C220 C221 H22A 109.5
C220 C221 H22B 109.5
H22A C221 H22B 109.5
C220 C221 H22C 109.5
H22A C221 H22C 109.5
H22B C221 H22C 109.5
C220 C222 H22D 109.5
C220 C222 H22E 109.5
H22D C222 H22E 109.5
C220 C222 H22F 109.5
H22D C222 H22F 109.5
H22E C222 H22F 109.5
C220 C223 H22G 109.5
C220 C223 H22H 109.5
H22G C223 H22H 109.5
C220 C223 H22I 109.5
H22G C223 H22I 109.5
H22H C223 H22I 109.5
O21 C214 C216 108.23(19)
O21 C214 C217 106.31(19)
C216 C214 C217 110.2(2)
O21 C214 C215 103.25(15)
C216 C214 C215 115.0(2)
C217 C214 C215 113.1(2)
O22 C215 C219 108.7(2)
O22 C215 C218 105.48(16)
C219 C215 C218 109.7(2)
O22 C215 C214 102.89(15)
C219 C215 C214 115.83(18)
C218 C215 C214 113.4(2)
C214 C217 H21A 109.5
C214 C217 H21B 109.5
H21A C217 H21B 109.5
C214 C217 H21C 109.5
H21A C217 H21C 109.5
H21B C217 H21C 109.5
C214 C216 H21D 109.5
C214 C216 H21E 109.5
H21D C216 H21E 109.5
C214 C216 H21F 109.5
H21D C216 H21F 109.5
H21E C216 H21F 109.5
C215 C219 H21G 109.5
C215 C219 H21H 109.5
H21G C219 H21H 109.5
C215 C219 H21I 109.5
H21G C219 H21I 109.5
H21H C219 H21I 109.5
C215 C218 H21J 109.5
C215 C218 H21K 109.5
H21J C218 H21K 109.5
C215 C218 H21L 109.5
H21J C218 H21L 109.5
H21K C218 H21L 109.5
N3 C31 S3 129.15(15)
N3 C31 P3 109.89(13)
S3 C31 P3 120.95(11)
C38 P3 C32 103.58(9)
C38 P3 C31 103.33(9)
C32 P3 C31 101.52(9)
C31 N3 B3 118.86(15)
C31 N3 C320 124.00(16)
B3 N3 C320 116.89(15)
O31 B3 O32 114.7(16)
O52 B3 O51 115.4(9)
O31 B3 N3 123.1(13)
O32 B3 N3 121.4(10)
O52 B3 N3 121.0(6)
O51 B3 N3 123.6(7)
C37 C32 C33 118.59(19)
C37 C32 P3 125.34(16)
C33 C32 P3 116.07(15)
C34 C33 C32 120.5(2)
C34 C33 H33 119.7
C32 C33 H33 119.7
C35 C34 C33 120.3(2)
C35 C34 H34 119.8
C33 C34 H34 119.8
C36 C35 C34 119.8(2)
C36 C35 H35 120.1
C34 C35 H35 120.1
C35 C36 C37 120.7(2)
C35 C36 H36 119.7
C37 C36 H36 119.7
C36 C37 C32 120.0(2)
C36 C37 H37 120.0
C32 C37 H37 120.0
C313 C38 C39 118.50(19)
C313 C38 P3 123.52(16)
C39 C38 P3 117.71(16)
C310 C39 C38 120.8(2)
C310 C39 H39 119.6
C38 C39 H39 119.6
C311 C310 C39 120.1(2)
C311 C310 H310 120.0
C39 C310 H310 120.0
C312 C311 C310 119.8(2)
C312 C311 H311 120.1
C310 C311 H311 120.1
C311 C312 C313 120.4(2)
C311 C312 H312 119.8
C313 C312 H312 119.8
C38 C313 C312 120.4(2)
C38 C313 H313 119.8
C312 C313 H313 119.8
N3 C320 C323 110.55(17)
N3 C320 C322 109.38(17)
C323 C320 C322 112.2(2)
N3 C320 C321 108.20(17)
C323 C320 C321 108.4(2)
C322 C320 C321 108.0(2)
C320 C321 H32A 109.5
C320 C321 H32B 109.5
H32A C321 H32B 109.5
C320 C321 H32C 109.5
H32A C321 H32C 109.5
H32B C321 H32C 109.5
C320 C322 H32D 109.5
C320 C322 H32E 109.5
H32D C322 H32E 109.5
C320 C322 H32F 109.5
H32D C322 H32F 109.5
H32E C322 H32F 109.5
C320 C323 H32G 109.5
C320 C323 H32H 109.5
H32G C323 H32H 109.5
C320 C323 H32I 109.5
H32G C323 H32I 109.5
H32H C323 H32I 109.5
B3 O31 C314 116(2)
B3 O32 C315 102.3(16)
C317 C314 C316 115.5(14)
C317 C314 C315 115.5(18)
C316 C314 C315 111(2)
C317 C314 O31 111.0(19)
C316 C314 O31 106.6(19)
C315 C314 O31 94.4(17)
C314 C315 C319 121.7(18)
C314 C315 O32 109(2)
C319 C315 O32 103.4(13)
C314 C315 C318 115.8(17)
C319 C315 C318 104.1(13)
O32 C315 C318 100.0(14)
C314 C316 H31A 109.5
C314 C316 H31B 109.5
H31A C316 H31B 109.5
C314 C316 H31C 109.5
H31A C316 H31C 109.5
H31B C316 H31C 109.5
C314 C317 H31D 109.5
C314 C317 H31E 109.5
H31D C317 H31E 109.5
C314 C317 H31F 109.5
H31D C317 H31F 109.5
H31E C317 H31F 109.5
C315 C318 H31G 109.5
C315 C318 H31H 109.5
H31G C318 H31H 109.5
C315 C318 H31I 109.5
H31G C318 H31I 109.5
H31H C318 H31I 109.5
C315 C319 H31J 109.5
C315 C319 H31K 109.5
H31J C319 H31K 109.5
C315 C319 H31L 109.5
H31J C319 H31L 109.5
H31K C319 H31L 109.5
C514 O51 B3 102.0(10)
B3 O52 C515 110.3(10)
O51 C514 C517 105.1(12)
O51 C514 C516 105.0(8)
C517 C514 C516 108.4(10)
O51 C514 C515 109.7(12)
C517 C514 C515 112.6(9)
C516 C514 C515 115.3(11)
O52 C515 C519 110.9(10)
O52 C515 C518 109.2(9)
C519 C515 C518 111.2(9)
O52 C515 C514 100.4(11)
C519 C515 C514 114.8(10)
C518 C515 C514 109.8(9)
C514 C516 H51A 109.5
C514 C516 H51B 109.5
H51A C516 H51B 109.5
C514 C516 H51C 109.5
H51A C516 H51C 109.5
H51B C516 H51C 109.5
C514 C517 H51D 109.5
C514 C517 H51E 109.5
H51D C517 H51E 109.5
C514 C517 H51F 109.5
H51D C517 H51F 109.5
H51E C517 H51F 109.5
C515 C518 H51G 109.5
C515 C518 H51H 109.5
H51G C518 H51H 109.5
C515 C518 H51I 109.5
H51G C518 H51I 109.5
H51H C518 H51I 109.5
C515 C519 H51J 109.5
C515 C519 H51K 109.5
H51J C519 H51K 109.5
C515 C519 H51L 109.5
H51J C519 H51L 109.5
H51K C519 H51L 109.5
N4 C41 S4 128.99(15)
N4 C41 P4 109.86(13)
S4 C41 P4 121.12(11)
C42 P4 C48 103.77(9)
C42 P4 C41 103.31(9)
C48 P4 C41 101.48(9)
O41 B4 O42 114.1(3)
O62 B4 O61 114.4(3)
O41 B4 N4 122.6(3)
O42 B4 N4 120.8(2)
O62 B4 N4 121.0(2)
O61 B4 N4 124.3(2)
C41 N4 B4 118.72(15)
C41 N4 C420 124.23(16)
B4 N4 C420 116.80(15)
C47 C42 C43 118.51(19)
C47 C42 P4 123.59(16)
C43 C42 P4 117.66(16)
C44 C43 C42 120.5(2)
C44 C43 H43 119.7
C42 C43 H43 119.7
C45 C44 C43 120.3(2)
C45 C44 H44 119.9
C43 C44 H44 119.9
C46 C45 C44 119.9(2)
C46 C45 H45 120.1
C44 C45 H45 120.1
C45 C46 C47 120.4(2)
C45 C46 H46 119.8
C47 C46 H46 119.8
C46 C47 C42 120.5(2)
C46 C47 H47 119.8
C42 C47 H47 119.8
C49 C48 C413 118.47(19)
C49 C48 P4 125.18(16)
C413 C48 P4 116.35(15)
C48 C49 C410 120.4(2)
C48 C49 H49 119.8
C410 C49 H49 119.8
C411 C410 C49 120.4(2)
C411 C410 H410 119.8
C49 C410 H410 119.8
C410 C411 C412 120.0(2)
C410 C411 H411 120.0
C412 C411 H411 120.0
C411 C412 C413 120.0(2)
C411 C412 H412 120.0
C413 C412 H412 120.0
C412 C413 C48 120.8(2)
C412 C413 H413 119.6
C48 C413 H413 119.6
N4 C420 C423 110.21(18)
N4 C420 C422 109.20(17)
C423 C420 C422 112.3(2)
N4 C420 C421 108.26(17)
C423 C420 C421 108.7(2)
C422 C420 C421 108.0(2)
C420 C421 H42A 109.5
C420 C421 H42B 109.5
H42A C421 H42B 109.5
C420 C421 H42C 109.5
H42A C421 H42C 109.5
H42B C421 H42C 109.5
C420 C422 H42D 109.5
C420 C422 H42E 109.5
H42D C422 H42E 109.5
C420 C422 H42F 109.5
H42D C422 H42F 109.5
H42E C422 H42F 109.5
C420 C423 H42G 109.5
C420 C423 H42H 109.5
H42G C423 H42H 109.5
C420 C423 H42I 109.5
H42G C423 H42I 109.5
H42H C423 H42I 109.5
B4 O41 C414 107.4(4)
B4 O42 C415 109.9(4)
C417 C414 C416 112.1(6)
C417 C414 O41 108.6(5)
C416 C414 O41 106.5(5)
C417 C414 C415 117.1(5)
C416 C414 C415 113.1(5)
O41 C414 C415 97.8(4)
C418 C415 O42 120.3(5)
C418 C415 C414 122.6(6)
O42 C415 C414 105.3(5)
C418 C415 C419 109.7(5)
O42 C415 C419 100.9(4)
C414 C415 C419 92.3(4)
C414 C416 H41A 109.5
C414 C416 H41B 109.5
H41A C416 H41B 109.5
C414 C416 H41C 109.5
H41A C416 H41C 109.5
H41B C416 H41C 109.5
C414 C417 H41D 109.5
C414 C417 H41E 109.5
H41D C417 H41E 109.5
C414 C417 H41F 109.5
H41D C417 H41F 109.5
H41E C417 H41F 109.5
C415 C418 H41G 109.5
C415 C418 H41H 109.5
H41G C418 H41H 109.5
C415 C418 H41I 109.5
H41G C418 H41I 109.5
H41H C418 H41I 109.5
C415 C419 H41J 109.5
C415 C419 H41K 109.5
H41J C419 H41K 109.5
C415 C419 H41L 109.5
H41J C419 H41L 109.5
H41K C419 H41L 109.5
B4 O61 C614 106.8(3)
B4 O62 C615 105.7(3)
O61 C614 C616 109.2(5)
O61 C614 C617 104.5(4)
C616 C614 C617 108.0(5)
O61 C614 C615 106.5(4)
C616 C614 C615 116.7(5)
C617 C614 C615 111.2(4)
C619 C615 O62 108.9(4)
C619 C615 C614 133.3(5)
O62 C615 C614 103.8(4)
C619 C615 C618 105.6(5)
O62 C615 C618 98.2(4)
C614 C615 C618 101.5(4)
C614 C616 H61A 109.5
C614 C616 H61B 109.5
H61A C616 H61B 109.5
C614 C616 H61C 109.5
H61A C616 H61C 109.5
H61B C616 H61C 109.5
C614 C617 H61D 109.5
C614 C617 H61E 109.5
H61D C617 H61E 109.5
C614 C617 H61F 109.5
H61D C617 H61F 109.5
H61E C617 H61F 109.5
C615 C618 H61G 109.5
C615 C618 H61H 109.5
H61G C618 H61H 109.5
C615 C618 H61I 109.5
H61G C618 H61I 109.5
H61H C618 H61I 109.5
C615 C619 H61J 109.5
C615 C619 H61K 109.5
H61J C619 H61K 109.5
C615 C619 H61L 109.5
H61J C619 H61L 109.5
H61K C619 H61L 109.5

loop_
_geom_bond_atom_site_label_1
_geom_bond_atom_site_label_2
_geom_bond_distance
C11 N1 1.342(2)
C11 S1 1.6567(19)
C11 P1 1.8779(19)
P1 C18 1.817(2)
P1 C12 1.8263(19)
N1 B1 1.493(3)
N1 C120 1.513(2)
B1 O11 1.358(3)
B1 O12 1.360(2)
O11 C114 1.466(2)
O12 C115 1.473(2)
C12 C13 1.388(3)
C12 C17 1.395(3)
C13 C14 1.390(3)
C13 H13 0.9500
C14 C15 1.373(4)
C14 H14 0.9500
C15 C16 1.379(4)
C15 H15 0.9500
C16 C17 1.393(3)
C16 H16 0.9500
C17 H17 0.9500
C18 C19 1.390(3)
C18 C113 1.391(3)
C19 C110 1.391(3)
C19 H19 0.9500
C110 C111 1.373(4)
C110 H110 0.9500
C111 C112 1.381(4)
C111 H111 0.9500
C112 C113 1.384(4)
C112 H112 0.9500
C113 H113 0.9500
C120 C121 1.528(4)
C120 C122 1.530(4)
C120 C123 1.531(3)
C121 H12A 0.9800
C121 H12B 0.9800
C121 H12C 0.9800
C122 H12D 0.9800
C122 H12E 0.9800
C122 H12F 0.9800
C123 H12G 0.9800
C123 H12H 0.9800
C123 H12I 0.9800
C114 C117 1.519(4)
C114 C116 1.525(3)
C114 C115 1.566(3)
C115 C118 1.507(3)
C115 C119 1.524(3)
C116 H11A 0.9800
C116 H11B 0.9800
C116 H11C 0.9800
C117 H11D 0.9800
C117 H11E 0.9800
C117 H11F 0.9800
C118 H11G 0.9800
C118 H11H 0.9800
C118 H11I 0.9800
C119 H11J 0.9800
C119 H11K 0.9800
C119 H11L 0.9800
C21 N2 1.352(3)
C21 S2 1.652(2)
C21 P2 1.871(2)
P2 C28 1.818(2)
P2 C22 1.824(2)
N2 B2 1.495(3)
N2 C220 1.514(2)
B2 O21 1.348(3)
B2 O22 1.356(2)
O21 C214 1.466(2)
O22 C215 1.457(2)
C22 C27 1.391(3)
C22 C23 1.395(3)
C23 C24 1.388(3)
C23 H23 0.9500
C24 C25 1.371(4)
C24 H24 0.9500
C25 C26 1.372(4)
C25 H25 0.9500
C26 C27 1.391(3)
C26 H26 0.9500
C27 H27 0.9500
C28 C29 1.388(3)
C28 C213 1.398(3)
C29 C210 1.393(3)
C29 H29 0.9500
C210 C211 1.381(4)
C210 H210 0.9500
C211 C212 1.375(4)
C211 H211 0.9500
C212 C213 1.386(4)
C212 H212 0.9500
C213 H213 0.9500
C220 C222 1.524(4)
C220 C223 1.526(3)
C220 C221 1.528(4)
C221 H22A 0.9800
C221 H22B 0.9800
C221 H22C 0.9800
C222 H22D 0.9800
C222 H22E 0.9800
C222 H22F 0.9800
C223 H22G 0.9800
C223 H22H 0.9800
C223 H22I 0.9800
C214 C216 1.516(4)
C214 C217 1.523(3)
C214 C215 1.576(3)
C215 C219 1.509(3)
C215 C218 1.531(3)
C217 H21A 0.9800
C217 H21B 0.9800
C217 H21C 0.9800
C216 H21D 0.9800
C216 H21E 0.9800
C216 H21F 0.9800
C219 H21G 0.9800
C219 H21H 0.9800
C219 H21I 0.9800
C218 H21J 0.9800
C218 H21K 0.9800
C218 H21L 0.9800
C31 N3 1.349(2)
C31 S3 1.6555(19)
C31 P3 1.8782(19)
P3 C38 1.827(2)
P3 C32 1.828(2)
N3 B3 1.490(2)
N3 C320 1.516(2)
B3 O31 1.207(19)
B3 O32 1.35(2)
B3 O52 1.368(14)
B3 O51 1.443(10)
C32 C37 1.396(3)
C32 C33 1.398(3)
C33 C34 1.388(3)
C33 H33 0.9500
C34 C35 1.377(4)
C34 H34 0.9500
C35 C36 1.377(4)
C35 H35 0.9500
C36 C37 1.392(3)
C36 H36 0.9500
C37 H37 0.9500
C38 C313 1.390(3)
C38 C39 1.393(3)
C39 C310 1.390(3)
C39 H39 0.9500
C310 C311 1.381(4)
C310 H310 0.9500
C311 C312 1.375(4)
C311 H311 0.9500
C312 C313 1.397(3)
C312 H312 0.9500
C313 H313 0.9500
C320 C323 1.521(3)
C320 C322 1.523(3)
C320 C321 1.535(3)
C321 H32A 0.9800
C321 H32B 0.9800
C321 H32C 0.9800
C322 H32D 0.9800
C322 H32E 0.9800
C322 H32F 0.9800
C323 H32G 0.9800
C323 H32H 0.9800
C323 H32I 0.9800
O31 C314 1.57(4)
O32 C315 1.55(3)
C314 C317 1.47(3)
C314 C316 1.481(19)
C314 C315 1.48(3)
C315 C319 1.51(2)
C315 C318 1.64(3)
C316 H31A 0.9800
C316 H31B 0.9800
C316 H31C 0.9800
C317 H31D 0.9800
C317 H31E 0.9800
C317 H31F 0.9800
C318 H31G 0.9800
C318 H31H 0.9800
C318 H31I 0.9800
C319 H31J 0.9800
C319 H31K 0.9800
C319 H31L 0.9800
O51 C514 1.42(2)
O52 C515 1.42(2)
C514 C517 1.539(17)
C514 C516 1.561(9)
C514 C515 1.612(17)
C515 C519 1.443(16)
C515 C518 1.549(16)
C516 H51A 0.9800
C516 H51B 0.9800
C516 H51C 0.9800
C517 H51D 0.9800
C517 H51E 0.9800
C517 H51F 0.9800
C518 H51G 0.9800
C518 H51H 0.9800
C518 H51I 0.9800
C519 H51J 0.9800
C519 H51K 0.9800
C519 H51L 0.9800
C41 N4 1.349(2)
C41 S4 1.6531(19)
C41 P4 1.8762(19)
P4 C42 1.824(2)
P4 C48 1.829(2)
B4 O41 1.310(5)
B4 O42 1.350(5)
B4 O62 1.370(4)
B4 O61 1.398(4)
B4 N4 1.493(3)
N4 C420 1.519(2)
C42 C47 1.394(3)
C42 C43 1.396(3)
C43 C44 1.389(3)
C43 H43 0.9500
C44 C45 1.379(4)
C44 H44 0.9500
C45 C46 1.378(4)
C45 H45 0.9500
C46 C47 1.389(3)
C46 H46 0.9500
C47 H47 0.9500
C48 C49 1.393(3)
C48 C413 1.399(3)
C49 C410 1.393(3)
C49 H49 0.9500
C410 C411 1.378(4)
C410 H410 0.9500
C411 C412 1.380(4)
C411 H411 0.9500
C412 C413 1.388(3)
C412 H412 0.9500
C413 H413 0.9500
C420 C423 1.523(3)
C420 C422 1.524(3)
C420 C421 1.525(3)
C421 H42A 0.9800
C421 H42B 0.9800
C421 H42C 0.9800
C422 H42D 0.9800
C422 H42E 0.9800
C422 H42F 0.9800
C423 H42G 0.9800
C423 H42H 0.9800
C423 H42I 0.9800
O41 C414 1.559(7)
O42 C415 1.414(8)
C414 C417 1.488(9)
C414 C416 1.507(9)
C414 C415 1.610(9)
C415 C418 1.379(9)
C415 C419 1.695(9)
C416 H41A 0.9800
C416 H41B 0.9800
C416 H41C 0.9800
C417 H41D 0.9800
C417 H41E 0.9800
C417 H41F 0.9800
C418 H41G 0.9800
C418 H41H 0.9800
C418 H41I 0.9800
C419 H41J 0.9800
C419 H41K 0.9800
C419 H41L 0.9800
O61 C614 1.401(7)
O62 C615 1.498(7)
C614 C616 1.528(8)
C614 C617 1.544(8)
C614 C615 1.551(8)
C615 C619 1.426(7)
C615 C618 1.708(8)
C616 H61A 0.9800
C616 H61B 0.9800
C616 H61C 0.9800
C617 H61D 0.9800
C617 H61E 0.9800
C617 H61F 0.9800
C618 H61G 0.9800
C618 H61H 0.9800
C618 H61I 0.9800
C619 H61J 0.9800
C619 H61K 0.9800
C619 H61L 0.9800

loop_
_geom_torsion_atom_site_label_1
_geom_torsion_atom_site_label_2
_geom_torsion_atom_site_label_3
_geom_torsion_atom_site_label_4
_geom_torsion
N1 C11 P1 C18 158.19(14)
S1 C11 P1 C18 -22.57(14)
N1 C11 P1 C12 -93.97(14)
S1 C11 P1 C12 85.28(13)
S1 C11 N1 B1 165.87(15)
P1 C11 N1 B1 -15.0(2)
S1 C11 N1 C120 -6.8(3)
P1 C11 N1 C120 172.42(15)
C11 N1 B1 O11 93.8(2)
C120 N1 B1 O11 -93.0(2)
C11 N1 B1 O12 -91.8(2)
C120 N1 B1 O12 81.4(2)
O12 B1 O11 C114 -4.3(2)
N1 B1 O11 C114 170.43(18)
O11 B1 O12 C115 -9.6(2)
N1 B1 O12 C115 175.58(17)
C18 P1 C12 C13 84.42(19)
C11 P1 C12 C13 -22.84(19)
C18 P1 C12 C17 -96.05(16)
C11 P1 C12 C17 156.69(16)
C17 C12 C13 C14 -0.7(3)
P1 C12 C13 C14 178.78(18)
C12 C13 C14 C15 1.5(4)
C13 C14 C15 C16 -0.9(4)
C14 C15 C16 C17 -0.4(4)
C15 C16 C17 C12 1.2(4)
C13 C12 C17 C16 -0.6(3)
P1 C12 C17 C16 179.86(18)
C12 P1 C18 C19 -1.2(2)
C11 P1 C18 C19 103.82(18)
C12 P1 C18 C113 172.40(18)
C11 P1 C18 C113 -82.56(19)
C113 C18 C19 C110 0.3(3)
P1 C18 C19 C110 173.81(17)
C18 C19 C110 C111 0.6(4)
C19 C110 C111 C112 -0.3(4)
C110 C111 C112 C113 -0.8(4)
C111 C112 C113 C18 1.7(4)
C19 C18 C113 C112 -1.5(4)
P1 C18 C113 C112 -175.5(2)
C11 N1 C120 C121 -172.3(2)
B1 N1 C120 C121 14.9(3)
C11 N1 C120 C122 68.6(3)
B1 N1 C120 C122 -104.2(2)
C11 N1 C120 C123 -55.7(3)
B1 N1 C120 C123 131.5(2)
B1 O11 C114 C117 137.3(2)
B1 O11 C114 C116 -104.6(2)
B1 O11 C114 C115 15.2(2)
B1 O12 C115 C118 141.28(18)
B1 O12 C115 C119 -101.02(18)
B1 O12 C115 C114 18.0(2)
O11 C114 C115 O12 -20.0(2)
C117 C114 C115 O12 -137.6(2)
C116 C114 C115 O12 94.4(2)
O11 C114 C115 C118 -138.5(2)
C117 C114 C115 C118 103.8(3)
C116 C114 C115 C118 -24.2(3)
O11 C114 C115 C119 93.4(2)
C117 C114 C115 C119 -24.3(3)
C116 C114 C115 C119 -152.3(2)
N2 C21 P2 C28 -162.95(14)
S2 C21 P2 C28 18.11(16)
N2 C21 P2 C22 89.04(15)
S2 C21 P2 C22 -89.90(14)
S2 C21 N2 B2 -159.40(17)
P2 C21 N2 B2 21.8(2)
S2 C21 N2 C220 8.2(3)
P2 C21 N2 C220 -170.63(15)
C21 N2 B2 O21 -97.8(2)
C220 N2 B2 O21 93.7(2)
C21 N2 B2 O22 87.9(2)
C220 N2 B2 O22 -80.6(2)
O22 B2 O21 C214 3.2(2)
N2 B2 O21 C214 -171.34(18)
O21 B2 O22 C215 10.2(2)
N2 B2 O22 C215 -174.97(16)
C28 P2 C22 C27 97.17(17)
C21 P2 C22 C27 -155.93(16)
C28 P2 C22 C23 -84.57(19)
C21 P2 C22 C23 22.33(19)
C27 C22 C23 C24 0.6(3)
P2 C22 C23 C24 -177.62(18)
C22 C23 C24 C25 -1.2(4)
C23 C24 C25 C26 0.4(4)
C24 C25 C26 C27 0.8(4)
C25 C26 C27 C22 -1.3(4)
C23 C22 C27 C26 0.6(3)
P2 C22 C27 C26 178.98(18)
C22 P2 C28 C29 4.4(2)
C21 P2 C28 C29 -100.40(19)
C22 P2 C28 C213 -170.42(17)
C21 P2 C28 C213 84.77(18)
C213 C28 C29 C210 -0.7(3)
P2 C28 C29 C210 -175.36(18)
C28 C29 C210 C211 -1.0(4)
C29 C210 C211 C212 1.2(4)
C210 C211 C212 C213 0.3(4)
C211 C212 C213 C28 -2.0(4)
C29 C28 C213 C212 2.2(4)
P2 C28 C213 C212 177.3(2)
C21 N2 C220 C222 -67.5(3)
B2 N2 C220 C222 100.4(3)
C21 N2 C220 C223 57.6(3)
B2 N2 C220 C223 -134.6(2)
C21 N2 C220 C221 173.8(2)
B2 N2 C220 C221 -18.4(3)
B2 O21 C214 C216 -136.2(2)
B2 O21 C214 C217 105.4(2)
B2 O21 C214 C215 -13.9(2)
B2 O22 C215 C219 -141.05(19)
B2 O22 C215 C218 101.32(19)
B2 O22 C215 C214 -17.7(2)
O21 C214 C215 O22 19.0(2)
C216 C214 C215 O22 136.7(2)
C217 C214 C215 O22 -95.4(2)
O21 C214 C215 C219 137.5(2)
C216 C214 C215 C219 -104.9(3)
C217 C214 C215 C219 23.0(3)
O21 C214 C215 C218 -94.3(2)
C216 C214 C215 C218 23.3(3)
C217 C214 C215 C218 151.2(2)
N3 C31 P3 C38 -156.56(14)
S3 C31 P3 C38 24.79(15)
N3 C31 P3 C32 96.31(14)
S3 C31 P3 C32 -82.34(14)
S3 C31 N3 B3 -165.18(15)
P3 C31 N3 B3 16.3(2)
S3 C31 N3 C320 8.9(3)
P3 C31 N3 C320 -169.62(14)
C31 N3 B3 O31 -94.3(15)
C320 N3 B3 O31 91.2(15)
C31 N3 B3 O32 97.2(7)
C320 N3 B3 O32 -77.3(7)
C31 N3 B3 O52 82.8(4)
C320 N3 B3 O52 -91.7(4)
C31 N3 B3 O51 -99.9(8)
C320 N3 B3 O51 85.6(8)
C38 P3 C32 C37 -83.46(19)
C31 P3 C32 C37 23.5(2)
C38 P3 C32 C33 96.75(16)
C31 P3 C32 C33 -156.31(15)
C37 C32 C33 C34 1.6(3)
P3 C32 C33 C34 -178.57(16)
C32 C33 C34 C35 -1.5(3)
C33 C34 C35 C36 0.3(4)
C34 C35 C36 C37 0.6(4)
C35 C36 C37 C32 -0.4(4)
C33 C32 C37 C36 -0.7(3)
P3 C32 C37 C36 179.51(18)
C32 P3 C38 C313 -5.77(19)
C31 P3 C38 C313 -111.33(18)
C32 P3 C38 C39 -179.76(17)
C31 P3 C38 C39 74.68(19)
C313 C38 C39 C310 0.3(4)
P3 C38 C39 C310 174.6(2)
C38 C39 C310 C311 -0.8(4)
C39 C310 C311 C312 0.7(4)
C310 C311 C312 C313 -0.1(4)
C39 C38 C313 C312 0.3(3)
P3 C38 C313 C312 -173.64(17)
C311 C312 C313 C38 -0.4(3)
C31 N3 C320 C323 -64.3(3)
B3 N3 C320 C323 109.8(2)
C31 N3 C320 C322 59.6(3)
B3 N3 C320 C322 -126.19(19)
C31 N3 C320 C321 177.1(2)
B3 N3 C320 C321 -8.8(2)
O32 B3 O31 C314 0(3)
N3 B3 O31 C314 -168.9(13)
O31 B3 O32 C315 11.0(19)
N3 B3 O32 C315 -179.6(11)
B3 O31 C314 C317 -131(2)
B3 O31 C314 C316 102(2)
B3 O31 C314 C315 -12(3)
C317 C314 C315 C319 -107(2)
C316 C314 C315 C319 27(3)
O31 C314 C315 C319 137(2)
C317 C314 C315 O32 132.7(18)
C316 C314 C315 O32 -93(2)
O31 C314 C315 O32 17(2)
C317 C314 C315 C318 21(3)
C316 C314 C315 C318 155.4(17)
O31 C314 C315 C318 -95(2)
B3 O32 C315 C314 -19(2)
B3 O32 C315 C319 -149.5(11)
B3 O32 C315 C318 103.2(10)
O52 B3 O51 C514 -4.2(13)
N3 B3 O51 C514 178.4(7)
O51 B3 O52 C515 -6.3(12)
N3 B3 O52 C515 171.3(7)
B3 O51 C514 C517 -109.6(10)
B3 O51 C514 C516 136.1(10)
B3 O51 C514 C515 11.7(14)
B3 O52 C515 C519 134.1(6)
B3 O52 C515 C518 -103.1(7)
B3 O52 C515 C514 12.3(12)
O51 C514 C515 O52 -15.3(14)
C517 C514 C515 O52 101.4(11)
C516 C514 C515 O52 -133.5(11)
O51 C514 C515 C519 -134.3(12)
C517 C514 C515 C519 -17.6(15)
C516 C514 C515 C519 107.5(13)
O51 C514 C515 C518 99.7(12)
C517 C514 C515 C518 -143.7(9)
C516 C514 C515 C518 -18.5(16)
N4 C41 P4 C42 157.15(14)
S4 C41 P4 C42 -24.70(15)
N4 C41 P4 C48 -95.54(14)
S4 C41 P4 C48 82.61(13)
S4 C41 N4 B4 164.97(15)
P4 C41 N4 B4 -17.1(2)
S4 C41 N4 C420 -9.2(3)
P4 C41 N4 C420 168.81(14)
O41 B4 N4 C41 104.5(3)
O42 B4 N4 C41 -94.5(3)
O62 B4 N4 C41 -81.3(3)
O61 B4 N4 C41 93.0(3)
O41 B4 N4 C420 -80.9(3)
O42 B4 N4 C420 80.0(3)
O62 B4 N4 C420 93.3(3)
O61 B4 N4 C420 -92.5(3)
C48 P4 C42 C47 3.71(19)
C41 P4 C42 C47 109.29(18)
C48 P4 C42 C43 177.97(17)
C41 P4 C42 C43 -76.45(18)
C47 C42 C43 C44 0.0(3)
P4 C42 C43 C44 -174.58(19)
C42 C43 C44 C45 0.9(4)
C43 C44 C45 C46 -0.8(4)
C44 C45 C46 C47 -0.2(4)
C45 C46 C47 C42 1.1(4)
C43 C42 C47 C46 -1.0(3)
P4 C42 C47 C46 173.22(17)
C42 P4 C48 C49 83.18(19)
C41 P4 C48 C49 -23.8(2)
C42 P4 C48 C413 -96.72(16)
C41 P4 C48 C413 156.32(15)
C413 C48 C49 C410 0.5(3)
P4 C48 C49 C410 -179.41(18)
C48 C49 C410 C411 0.5(4)
C49 C410 C411 C412 -0.6(4)
C410 C411 C412 C413 -0.2(4)
C411 C412 C413 C48 1.2(3)
C49 C48 C413 C412 -1.3(3)
P4 C48 C413 C412 178.57(16)
C41 N4 C420 C423 64.4(3)
B4 N4 C420 C423 -109.8(2)
C41 N4 C420 C422 -59.4(3)
B4 N4 C420 C422 126.3(2)
C41 N4 C420 C421 -176.8(2)
B4 N4 C420 C421 8.9(3)
O42 B4 O41 C414 23.5(5)
N4 B4 O41 C414 -174.4(3)
O41 B4 O42 C415 -13.1(5)
N4 B4 O42 C415 -175.6(3)
B4 O41 C414 C417 100.0(5)
B4 O41 C414 C416 -139.1(5)
B4 O41 C414 C415 -22.1(5)
B4 O42 C415 C418 140.8(6)
B4 O42 C415 C414 -3.1(5)
B4 O42 C415 C419 -98.6(5)
C417 C414 C415 C418 116.1(7)
C416 C414 C415 C418 -16.6(8)
O41 C414 C415 C418 -128.3(6)
C417 C414 C415 O42 -101.0(6)
C416 C414 C415 O42 126.2(5)
O41 C414 C415 O42 14.5(5)
C417 C414 C415 C419 0.9(6)
C416 C414 C415 C419 -131.8(5)
O41 C414 C415 C419 116.5(4)
O62 B4 O61 C614 -16.5(4)
N4 B4 O61 C614 168.9(3)
O61 B4 O62 C615 8.5(4)
N4 B4 O62 C615 -176.7(3)
B4 O61 C614 C616 -110.4(5)
B4 O61 C614 C617 134.2(4)
B4 O61 C614 C615 16.4(5)
B4 O62 C615 C619 -144.3(4)
B4 O62 C615 C614 2.0(4)
B4 O62 C615 C618 106.1(4)
O61 C614 C615 C619 122.3(6)
C616 C614 C615 C619 -115.4(7)
C617 C614 C615 C619 9.0(8)
O61 C614 C615 O62 -11.5(5)
C616 C614 C615 O62 110.8(5)
C617 C614 C615 O62 -124.8(4)
O61 C614 C615 C618 -113.0(4)
C616 C614 C615 C618 9.2(6)
C617 C614 C615 C618 133.7(5)
